data_7217562
loop_
_publ_author_name
'Tothadi, Srinu'

_publ_section_title
;
 Polymorphism in cocrystals of urea:4,4&#x2032;-bipyridine and salicylic
 acid:4,4&#x2032;-bipyridine
;
_journal_issue 32
_journal_name_full CrystEngComm
_journal_page_first 7587
_journal_paper_doi 10.1039/C4CE00866A
_journal_volume 16
_journal_year 2014
_chemical_formula_sum 'C11 H12 N4 O'
_chemical_formula_weight 216.25
_chemical_name_common 'Urea : 4,4'bipyridine Form I'
_chemical_name_systematic
;
 ?
;
_space_group_IT_number 15
_symmetry_cell_setting monoclinic
_symmetry_space_group_name_Hall '-C 2yc'
_symmetry_space_group_name_H-M 'C 1 2/c 1'
_atom_sites_solution_hydrogens geom
_atom_sites_solution_primary direct
_atom_sites_solution_secondary difmap
_audit_creation_method SHELXL-97
_cell_angle_alpha 90.00
_cell_angle_beta 108.53(3)
_cell_angle_gamma 90.00
_cell_formula_units_Z 4
_cell_length_a 14.999(3)
_cell_length_b 4.6030(9)
_cell_length_c 16.068(3)
_cell_measurement_reflns_used 1356
_cell_measurement_temperature 150(2)
_cell_measurement_theta_max 27.5
_cell_measurement_theta_min 2.7
_cell_volume 1051.8(4)
_computing_cell_refinement
;
CrystalClear-SM Expert 2.0 rc14 (Rigaku, 2009)
;
_computing_data_collection
;
CrystalClear-SM Expert 2.0 rc14 (Rigaku, 2009)
;
_computing_data_reduction
;
CrystalClear-SM Expert 2.0 rc14 (Rigaku, 2009)
;
_computing_structure_refinement 'SHELXL-97 (Sheldrick, 2008)'
_computing_structure_solution 'SHELXL-97 (Sheldrick, 2008)'
_diffrn_ambient_temperature 150(2)
_diffrn_measured_fraction_theta_full 0.997
_diffrn_measured_fraction_theta_max 0.997
_diffrn_measurement_device
;
XtaLABmini: Fixed Chi 2 circle
;
_diffrn_measurement_device_type
;
Rigaku Mercury375R (2x2 bin mode)
;
_diffrn_measurement_method 'profile data from \w-scans'
_diffrn_radiation_monochromator graphite
_diffrn_radiation_source 'fine-focus sealed tube'
_diffrn_radiation_type MoK\a
_diffrn_radiation_wavelength 0.71073
_diffrn_reflns_av_R_equivalents 0.0515
_diffrn_reflns_av_sigmaI/netI 0.0339
_diffrn_reflns_limit_h_max 19
_diffrn_reflns_limit_h_min -19
_diffrn_reflns_limit_k_max 5
_diffrn_reflns_limit_k_min -5
_diffrn_reflns_limit_l_max 20
_diffrn_reflns_limit_l_min -20
_diffrn_reflns_number 5213
_diffrn_reflns_theta_full 27.48
_diffrn_reflns_theta_max 27.48
_diffrn_reflns_theta_min 2.67
_exptl_absorpt_coefficient_mu 0.093
_exptl_absorpt_correction_T_max 0.9907
_exptl_absorpt_correction_T_min 0.9726
_exptl_absorpt_correction_type multi-scan
_exptl_absorpt_process_details 'Jacobson, R. (1998) Private communication'
_exptl_crystal_colour colourless
_exptl_crystal_density_diffrn 1.366
_exptl_crystal_density_method 'not measured'
_exptl_crystal_description block
_exptl_crystal_F_000 456
_exptl_crystal_size_max 0.30
_exptl_crystal_size_mid 0.20
_exptl_crystal_size_min 0.10
_refine_diff_density_max 0.322
_refine_diff_density_min -0.237
_refine_diff_density_rms 0.072
_refine_ls_extinction_method none
_refine_ls_goodness_of_fit_ref 1.254
_refine_ls_hydrogen_treatment mixed
_refine_ls_matrix_type full
_refine_ls_number_parameters 98
_refine_ls_number_reflns 1195
_refine_ls_number_restraints 0
_refine_ls_restrained_S_all 1.254
_refine_ls_R_factor_all 0.0481
_refine_ls_R_factor_gt 0.0408
_refine_ls_shift/su_max 0.000
_refine_ls_shift/su_mean 0.000
_refine_ls_structure_factor_coef Fsqd
_refine_ls_weighting_details 'calc w=1/[\s^2^(Fo^2^)+(0.0860P)^2^+0.3329P] where P=(Fo^2^+2Fc^2^)/3'
_refine_ls_weighting_scheme calc
_refine_ls_wR_factor_gt 0.1373
_refine_ls_wR_factor_ref 0.1566
_reflns_number_gt 1066
_reflns_number_total 1195
_reflns_threshold_expression >2\s(I)
_cod_duplicate_entry 7216705
_cod_data_source_file c4ce00866a2.cif
_cod_data_source_block datam
_cod_depositor_comments
;
The following automatic conversions were performed:

'_symmetry_cell_setting' value 'Monoclinic' changed to 'monoclinic'
according to
/usr/data/users/saulius/crontab/automatic-downloads/current/RSC/lib/dictionaries/cif_core.dic
dictionary named 'cif_core.dic' version 2.4.2 from 2011-04-26.

Automatic conversion script
Id: cif_fix_values 2281 2013-09-26 08:29:07Z andrius 
;
_cod_original_sg_symbol_H-M ' C 2/c '
_cod_database_code 7217562

loop_
_symmetry_equiv_pos_as_xyz
'x, y, z'
'-x, y, -z+1/2'
'x+1/2, y+1/2, z'
'-x+1/2, y+1/2, -z+1/2'
'-x, -y, -z'
'x, -y, z-1/2'
'-x+1/2, -y+1/2, -z'
'x+1/2, -y+1/2, z-1/2'

loop_
_atom_site_label
_atom_site_type_symbol
_atom_site_fract_x
_atom_site_fract_y
_atom_site_fract_z
_atom_site_U_iso_or_equiv
_atom_site_adp_type
_atom_site_occupancy
_atom_site_symmetry_multiplicity
_atom_site_calc_flag
_atom_site_refinement_flags
H6 H 0.5439(13) 0.158(4) 0.7061(12) 0.030(4) Uiso 1 1 d .
H5 H 0.5716(13) 0.453(5) 0.6720(13) 0.035(5) Uiso 1 1 d .
H4 H 0.7574(16) 0.673(5) 0.2913(15) 0.043(5) Uiso 1 1 d .
H3 H 0.6756(16) 0.337(5) 0.3489(15) 0.046(6) Uiso 1 1 d .
H2 H 0.8897(13) 0.458(4) 0.5904(13) 0.038(5) Uiso 1 1 d .
H1 H 0.9583(16) 0.787(4) 0.5202(14) 0.048(6) Uiso 1 1 d .
O1 O 0.5000 0.7744(3) 0.7500 0.0325(4) Uani 1 2 d S
N1 N 0.54467(9) 0.3504(3) 0.70351(9) 0.0275(4) Uani 1 1 d .
C6 C 0.5000 0.5029(4) 0.7500 0.0221(4) Uani 1 2 d S
N2 N 0.86340(9) 0.7596(3) 0.39902(9) 0.0329(4) Uani 1 1 d .
C5 C 0.89852(11) 0.6908(4) 0.48389(11) 0.0343(4) Uani 1 1 d .
C2 C 0.73725(10) 0.4249(3) 0.39000(9) 0.0299(4) Uani 1 1 d .
C4 C 0.85743(10) 0.4934(3) 0.52627(10) 0.0304(4) Uani 1 1 d .
C3 C 0.77404(9) 0.3550(3) 0.47882(9) 0.0221(4) Uani 1 1 d .
C1 C 0.78395(12) 0.6244(3) 0.35383(10) 0.0339(4) Uani 1 1 d .

loop_
_atom_site_aniso_label
_atom_site_aniso_U_11
_atom_site_aniso_U_22
_atom_site_aniso_U_33
_atom_site_aniso_U_23
_atom_site_aniso_U_13
_atom_site_aniso_U_12
O1 0.0484(9) 0.0154(7) 0.0405(9) 0.000 0.0237(7) 0.000
N1 0.0377(7) 0.0176(7) 0.0343(7) -0.0018(4) 0.0215(5) -0.0028(5)
C6 0.0256(9) 0.0176(9) 0.0223(8) 0.000 0.0066(7) 0.000
N2 0.0409(8) 0.0255(7) 0.0416(8) 0.0038(5) 0.0263(6) 0.0001(5)
C5 0.0328(8) 0.0315(8) 0.0420(9) 0.0022(6) 0.0167(7) -0.0059(6)
C2 0.0332(8) 0.0308(8) 0.0263(7) 0.0042(6) 0.0104(6) -0.0021(6)
C4 0.0312(8) 0.0303(8) 0.0301(8) 0.0035(6) 0.0104(6) -0.0035(6)
C3 0.0246(7) 0.0188(7) 0.0260(7) 0.0019(5) 0.0126(5) 0.0037(5)
C1 0.0460(9) 0.0315(8) 0.0287(8) 0.0058(6) 0.0183(7) 0.0005(6)

loop_
_atom_type_symbol
_atom_type_description
_atom_type_scat_dispersion_real
_atom_type_scat_dispersion_imag
_atom_type_scat_source
C C 0.0033 0.0016 'International Tables Vol C Tables 4.2.6.8 and 6.1.1.4'
H H 0.0000 0.0000 'International Tables Vol C Tables 4.2.6.8 and 6.1.1.4'
N N 0.0061 0.0033 'International Tables Vol C Tables 4.2.6.8 and 6.1.1.4'
O O 0.0106 0.0060 'International Tables Vol C Tables 4.2.6.8 and 6.1.1.4'

loop_
_geom_angle_atom_site_label_1
_geom_angle_atom_site_label_2
_geom_angle_atom_site_label_3
_geom_angle
_geom_angle_site_symmetry_1
_geom_angle_site_symmetry_3
C6 N1 H6 118.5(12) . .
C6 N1 H5 116.2(13) . .
H6 N1 H5 125.2(19) . .
O1 C6 N1 121.36(9) . 2_656
O1 C6 N1 121.36(9) . .
N1 C6 N1 117.28(17) 2_656 .
C5 N2 C1 116.04(13) . .
N2 C5 C4 124.26(14) . .
N2 C5 H1 118.6(13) . .
C4 C5 H1 117.1(13) . .
C1 C2 C3 119.50(14) . .
C1 C2 H3 117.4(13) . .
C3 C2 H3 123.1(13) . .
C5 C4 C3 119.36(14) . .
C5 C4 H2 117.8(11) . .
C3 C4 H2 122.9(11) . .
C2 C3 C4 116.66(13) . .
C2 C3 C3 121.64(15) . 7_656
C4 C3 C3 121.70(15) . 7_656
N2 C1 C2 124.18(14) . .
N2 C1 H4 116.8(13) . .
C2 C1 H4 119.0(13) . .

loop_
_geom_bond_atom_site_label_1
_geom_bond_atom_site_label_2
_geom_bond_distance
_geom_bond_site_symmetry_2
O1 C6 1.250(2) .
N1 C6 1.3480(15) .
N1 H6 0.88(2) .
N1 H5 0.88(2) .
C6 N1 1.3480(16) 2_656
N2 C5 1.334(2) .
N2 C1 1.336(2) .
C5 C4 1.391(2) .
C5 H1 1.00(2) .
C2 C1 1.390(2) .
C2 C3 1.3942(19) .
C2 H3 1.03(2) .
C4 C3 1.395(2) .
C4 H2 1.00(2) .
C3 C3 1.493(2) 7_656
C1 H4 0.98(2) .

loop_
_geom_torsion_atom_site_label_1
_geom_torsion_atom_site_label_2
_geom_torsion_atom_site_label_3
_geom_torsion_atom_site_label_4
_geom_torsion
_geom_torsion_site_symmetry_4
C1 N2 C5 C4 -0.5(2) .
N2 C5 C4 C3 0.0(2) .
C1 C2 C3 C4 -0.2(2) .
C1 C2 C3 C3 179.19(15) 7_656
C5 C4 C3 C2 0.4(2) .
C5 C4 C3 C3 -178.98(15) 7_656
C5 N2 C1 C2 0.7(2) .
C3 C2 C1 N2 -0.4(2) .
